data_4319411
loop_
_publ_author_name
'Rodolphe Cl\'erac'
'F. Albert Cotton'
'Lee M. Daniels'
'Kim R. Dunbar'
'Carlos A. Murillo'
'Xiaoping Wang'

_publ_section_title
;
 Tuning the Metal-Metal Bonds in the Linear Tricobalt Compound
 Co3(dpa)4Cl2: Bond-Stretch and Spin-State Isomers
;
_journal_name_full 'Inorganic Chemistry'
_journal_page_first 1256
_journal_page_last 1264
_journal_paper_doi 10.1021/ic001068i
_journal_volume 40
_journal_year 2001
_chemical_compound_source synthesis
_chemical_formula_structural '[u-Co3dpa4Cl2][s-Co3dpa4Cl2].3.5Tol.Hex'
_chemical_formula_sum 'C55.25 H53 Cl2 Co3 N12'
_chemical_formula_weight 1132.78
_chemical_name_systematic
; 
 ? 
;
_space_group_IT_number 2
_symmetry_cell_setting triclinic
_symmetry_space_group_name_Hall '-P 1'
_symmetry_space_group_name_H-M 'P -1'
_atom_sites_solution_hydrogens geom
_atom_sites_solution_primary direct
_atom_sites_solution_secondary difmap
_audit_creation_method SHELXL
_cell_angle_alpha 80.266(1)
_cell_angle_beta 80.797(1)
_cell_angle_gamma 63.217(1)
_cell_formula_units_Z 4
_cell_length_a 17.056(1)
_cell_length_b 18.250(1)
_cell_length_c 19.297(2)
_cell_measurement_reflns_used 6884
_cell_measurement_temperature 298(2)
_cell_measurement_theta_max 27.495
_cell_measurement_theta_min 2.278
_cell_volume 5261.0(7)
_computing_cell_refinement SAINT
_computing_data_collection SMART
_computing_data_reduction SAINT
_computing_structure_refinement 'SHELXL-93 (Sheldrick, 1993)'
_computing_structure_solution 'SHELXS-86 (Sheldrick, 1990)'
_diffrn_ambient_temperature 298(2)
_diffrn_measurement_device 'Bruker SMART 1000'
_diffrn_measurement_method '\w scans'
_diffrn_radiation_monochromator graphite
_diffrn_radiation_source 'normal-focus sealed tube'
_diffrn_radiation_type MoK\a
_diffrn_radiation_wavelength 0.71073
_diffrn_reflns_av_R_equivalents 0.0233
_diffrn_reflns_av_sigmaI/netI 0.0548
_diffrn_reflns_limit_h_max 22
_diffrn_reflns_limit_h_min -22
_diffrn_reflns_limit_k_max 23
_diffrn_reflns_limit_k_min -22
_diffrn_reflns_limit_l_max 20
_diffrn_reflns_limit_l_min -24
_diffrn_reflns_number 35886
_diffrn_reflns_theta_max 27.54
_diffrn_reflns_theta_min 1.56
_exptl_absorpt_coefficient_mu 1.086
_exptl_absorpt_correction_T_max 0.8072
_exptl_absorpt_correction_T_min 0.7045
_exptl_absorpt_correction_type multi-scan
_exptl_crystal_colour brown
_exptl_crystal_density_diffrn 1.430
_exptl_crystal_density_meas ?
_exptl_crystal_description plate
_exptl_crystal_F_000 2334
_exptl_crystal_size_max 0.47
_exptl_crystal_size_mid 0.40
_exptl_crystal_size_min 0.30
_refine_diff_density_max 0.870
_refine_diff_density_min -0.538
_refine_diff_density_rms 0.103
_refine_ls_extinction_method none
_refine_ls_goodness_of_fit_all 1.154
_refine_ls_goodness_of_fit_obs 1.425
_refine_ls_hydrogen_treatment noref
_refine_ls_matrix_type full
_refine_ls_number_parameters 1192
_refine_ls_number_reflns 23126
_refine_ls_number_restraints 158
_refine_ls_restrained_S_all 2.709
_refine_ls_restrained_S_obs 3.711
_refine_ls_R_factor_all 0.1066
_refine_ls_R_factor_obs 0.0602
_refine_ls_shift/esd_max 0.000
_refine_ls_shift/esd_mean 0.000
_refine_ls_structure_factor_coef Fsqd
_refine_ls_weighting_details 'w=1/[\s^2^(Fo^2^)+(0.0715P)^2^+3.5600P] where P=(Fo^2^+2Fc^2^)/3'
_refine_ls_weighting_scheme calc
_refine_ls_wR_factor_all 0.1974
_refine_ls_wR_factor_obs 0.1745
_reflns_number_observed 12331
_reflns_number_total 23126
_reflns_observed_criterion >2sigma(I)
_cod_data_source_file ic001068i_14.cif
_cod_data_source_block s1u1.3.5C7H8at298K
_cod_depositor_comments
;
The following automatic conversions were performed:

'_exptl_crystal_density_meas' value 'not measured' was changed to '?'
- the value is perceived as not measured.

Automatic conversion script
Id: cif_fix_values 3008 2015-01-20 13:52:24Z robertas 

The following automatic conversions were performed:

'_refine_ls_weighting_scheme' value 'calc
w=1/[\s^2^(Fo^2^)+(0.0715P)^2^+3.5600P] where P=(Fo^2^+2Fc^2^)/3' was
changed to 'calc'. New tag '_refine_ls_weighting_details' was
created. The value of the new tag was set to
'w=1/[\s^2^(Fo^2^)+(0.0715P)^2^+3.5600P] where P=(Fo^2^+2Fc^2^)/3'.

Automatic conversion script
Id: cif_fix_values 3143 2015-03-26 13:38:13Z robertas 
;
_cod_database_code 4319411

loop_
_symmetry_equiv_pos_as_xyz
'x, y, z'
'-x, -y, -z'

loop_
_atom_site_aniso_label
_atom_site_aniso_U_11
_atom_site_aniso_U_22
_atom_site_aniso_U_33
_atom_site_aniso_U_23
_atom_site_aniso_U_13
_atom_site_aniso_U_12
Co1 0.0630(12) 0.0731(13) 0.0410(10) -0.0138(9) 0.0081(8) -0.0367(10)
Co2 0.0465(9) 0.0540(10) 0.0370(9) -0.0101(7) 0.0020(7) -0.0243(8)
Co3 0.0542(10) 0.0569(11) 0.0456(10) -0.0100(8) -0.0013(8) -0.0245(9)
Cl1 0.106(3) 0.122(4) 0.053(2) -0.017(2) 0.027(2) -0.069(3)
Cl2 0.074(2) 0.074(2) 0.054(2) -0.003(2) 0.008(2) -0.041(2)
N1 0.070(7) 0.067(7) 0.043(6) -0.002(5) 0.000(5) -0.037(6)
N2 0.050(6) 0.053(6) 0.045(6) -0.005(5) 0.000(5) -0.022(5)
N3 0.052(6) 0.055(6) 0.050(6) -0.010(5) 0.001(5) -0.027(5)
N4 0.050(6) 0.067(7) 0.055(7) -0.018(5) 0.011(5) -0.029(5)
N5 0.047(6) 0.054(6) 0.046(6) -0.011(5) 0.002(5) -0.027(5)
N6 0.044(6) 0.051(6) 0.043(6) -0.008(5) 0.001(4) -0.020(5)
N7 0.084(8) 0.080(8) 0.036(6) -0.006(6) -0.004(6) -0.041(7)
N8 0.065(7) 0.060(7) 0.039(6) -0.008(5) -0.004(5) -0.033(6)
N9 0.052(6) 0.060(7) 0.054(7) -0.009(5) -0.005(5) -0.025(5)
N10 0.064(7) 0.080(8) 0.052(7) -0.027(6) 0.014(6) -0.037(6)
N11 0.053(6) 0.056(6) 0.045(6) -0.012(5) 0.003(5) -0.024(5)
N12 0.055(6) 0.055(6) 0.052(7) -0.012(5) -0.002(5) -0.027(5)
C1 0.095(12) 0.086(12) 0.064(10) -0.007(8) 0.007(9) -0.056(10)
C2 0.116(15) 0.070(11) 0.086(13) -0.002(9) 0.001(11) -0.054(11)
C3 0.097(13) 0.060(10) 0.081(12) -0.009(8) -0.002(10) -0.034(9)
C4 0.073(10) 0.060(9) 0.063(9) -0.009(7) 0.000(7) -0.029(8)
C5 0.065(9) 0.062(8) 0.045(7) -0.002(6) -0.006(6) -0.033(7)
C6 0.049(7) 0.056(8) 0.047(7) -0.016(6) -0.003(6) -0.021(6)
C7 0.061(9) 0.061(9) 0.068(10) -0.007(7) -0.009(7) -0.021(7)
C8 0.052(9) 0.074(11) 0.096(13) -0.018(9) -0.015(8) -0.021(8)
C9 0.053(9) 0.087(11) 0.082(11) -0.019(9) 0.000(8) -0.038(8)
C10 0.062(9) 0.076(10) 0.068(10) -0.019(8) 0.005(7) -0.042(8)
C11 0.065(10) 0.099(12) 0.071(10) -0.024(9) 0.017(8) -0.044(9)
C12 0.049(9) 0.100(13) 0.112(15) -0.025(11) 0.012(9) -0.039(9)
C13 0.057(9) 0.078(11) 0.099(13) -0.024(9) -0.008(9) -0.031(8)
C14 0.054(8) 0.067(9) 0.066(9) -0.019(7) -0.004(7) -0.028(7)
C15 0.051(7) 0.047(7) 0.054(8) -0.013(6) 0.002(6) -0.024(6)
C16 0.047(7) 0.050(7) 0.043(7) -0.007(5) -0.003(5) -0.019(6)
C17 0.056(8) 0.059(8) 0.059(9) -0.015(6) -0.001(6) -0.029(7)
C18 0.066(9) 0.060(8) 0.053(8) -0.020(7) -0.004(7) -0.023(7)
C19 0.064(9) 0.071(9) 0.045(8) -0.022(7) 0.008(7) -0.019(7)
C20 0.051(8) 0.068(9) 0.053(8) -0.014(7) 0.008(6) -0.023(7)
C21 0.112(14) 0.109(14) 0.053(10) -0.003(9) -0.009(9) -0.061(12)
C22 0.161(20) 0.148(20) 0.066(12) 0.020(12) -0.049(13) -0.088(17)
C23 0.148(19) 0.152(20) 0.089(15) 0.023(13) -0.061(14) -0.095(17)
C24 0.100(13) 0.107(13) 0.061(10) -0.003(9) -0.027(9) -0.060(11)
C25 0.071(9) 0.078(10) 0.042(8) -0.013(7) -0.003(7) -0.038(8)
C26 0.053(8) 0.065(9) 0.054(8) -0.019(7) -0.001(6) -0.023(7)
C27 0.095(12) 0.085(11) 0.064(10) -0.025(8) -0.008(8) -0.047(10)
C28 0.119(15) 0.073(11) 0.100(15) -0.023(10) -0.029(12) -0.045(11)
C29 0.108(14) 0.064(10) 0.092(14) -0.004(9) -0.026(11) -0.041(10)
C30 0.074(10) 0.062(9) 0.074(10) 0.001(8) -0.016(8) -0.030(8)
C31 0.084(11) 0.099(12) 0.059(10) -0.038(9) 0.020(8) -0.047(10)
C32 0.098(14) 0.130(17) 0.086(14) -0.063(13) 0.036(11) -0.062(13)
C33 0.094(13) 0.084(13) 0.107(16) -0.046(12) 0.022(12) -0.036(11)
C34 0.084(11) 0.066(10) 0.080(11) -0.031(8) 0.013(9) -0.031(9)
C35 0.054(8) 0.066(9) 0.059(9) -0.024(7) 0.007(7) -0.029(7)
C36 0.054(8) 0.044(7) 0.061(9) -0.012(6) -0.005(7) -0.022(6)
C37 0.049(8) 0.059(9) 0.077(11) -0.009(7) -0.005(7) -0.018(7)
C38 0.066(10) 0.056(9) 0.095(13) 0.001(8) -0.026(9) -0.023(7)
C39 0.077(11) 0.065(9) 0.075(11) 0.004(8) -0.025(9) -0.034(8)
C40 0.072(10) 0.064(9) 0.051(8) -0.005(6) -0.008(7) -0.033(8)
Co4 0.0445(9) 0.0449(9) 0.0446(10) -0.0069(7) -0.0002(7) -0.0188(7)
Co5 0.0383(8) 0.0414(9) 0.0411(9) -0.0075(7) 0.0004(7) -0.0177(7)
Co6 0.0507(10) 0.0595(11) 0.0539(11) -0.0113(8) -0.0019(8) -0.0268(9)
Cl3 0.069(2) 0.074(2) 0.058(2) -0.002(2) -0.017(2) -0.029(2)
Cl4 0.064(2) 0.089(3) 0.066(2) -0.014(2) -0.018(2) -0.035(2)
N13 0.046(6) 0.046(6) 0.051(6) -0.006(5) -0.004(5) -0.021(5)
N14 0.041(5) 0.049(6) 0.045(6) -0.003(4) -0.004(4) -0.022(5)
N15 0.048(6) 0.052(6) 0.047(6) -0.004(5) -0.007(5) -0.019(5)
N16 0.047(6) 0.050(6) 0.043(6) -0.011(4) 0.000(5) -0.021(5)
N17 0.041(5) 0.047(6) 0.045(6) -0.008(4) -0.004(4) -0.016(4)
N18 0.043(6) 0.057(6) 0.056(7) -0.005(5) -0.004(5) -0.022(5)
N19 0.053(6) 0.053(6) 0.046(6) -0.004(5) 0.000(5) -0.022(5)
N20 0.048(6) 0.053(6) 0.043(6) -0.010(5) 0.006(5) -0.026(5)
N21 0.052(6) 0.059(7) 0.061(7) -0.014(5) -0.002(5) -0.027(5)
N22 0.046(6) 0.046(6) 0.049(6) -0.003(5) -0.001(5) -0.018(5)
N23 0.043(5) 0.044(6) 0.046(6) -0.007(4) -0.002(5) -0.017(5)
N24 0.054(6) 0.058(7) 0.048(6) -0.010(5) 0.000(5) -0.028(5)
C41 0.046(7) 0.054(8) 0.066(9) -0.004(6) -0.008(7) -0.018(6)
C42 0.042(8) 0.078(10) 0.084(11) 0.004(8) -0.001(8) -0.019(7)
C43 0.045(8) 0.093(12) 0.086(12) 0.012(9) 0.003(8) -0.029(8)
C44 0.051(8) 0.069(9) 0.064(9) 0.004(7) 0.002(7) -0.025(7)
C45 0.041(7) 0.046(7) 0.055(8) -0.012(6) 0.004(6) -0.022(5)
C46 0.043(7) 0.048(7) 0.043(7) -0.006(5) -0.003(5) -0.018(6)
C47 0.065(9) 0.054(8) 0.072(10) 0.000(7) -0.012(7) -0.030(7)
C48 0.095(12) 0.056(9) 0.080(11) 0.005(8) -0.013(9) -0.037(9)
C49 0.081(11) 0.059(10) 0.085(12) 0.012(8) -0.027(9) -0.020(8)
C50 0.059(9) 0.066(10) 0.061(9) -0.001(7) -0.015(7) -0.015(7)
C51 0.061(8) 0.063(9) 0.060(9) -0.011(7) -0.007(7) -0.030(7)
C52 0.069(10) 0.066(9) 0.074(10) -0.021(8) -0.003(8) -0.034(8)
C53 0.075(10) 0.046(7) 0.068(9) -0.020(7) 0.005(8) -0.024(7)
C54 0.052(7) 0.047(7) 0.055(8) -0.011(6) 0.001(6) -0.019(6)
C55 0.046(7) 0.047(7) 0.043(7) -0.009(5) 0.004(5) -0.020(6)
C56 0.046(7) 0.041(7) 0.052(8) -0.006(5) 0.003(6) -0.015(5)
C57 0.055(8) 0.055(8) 0.071(10) -0.018(7) 0.011(7) -0.021(7)
C58 0.049(9) 0.060(9) 0.107(14) -0.016(9) 0.024(9) -0.019(7)
C59 0.044(8) 0.081(11) 0.105(14) 0.000(10) -0.003(9) -0.026(8)
C60 0.053(9) 0.081(11) 0.081(11) 0.001(8) -0.011(8) -0.033(8)
C61 0.066(9) 0.071(9) 0.044(8) -0.011(7) 0.001(7) -0.024(7)
C62 0.084(11) 0.090(12) 0.048(9) -0.007(8) 0.012(8) -0.037(10)
C63 0.080(11) 0.094(12) 0.057(10) -0.009(8) 0.021(8) -0.043(10)
C64 0.065(9) 0.075(10) 0.061(9) -0.011(7) 0.016(7) -0.039(8)
C65 0.048(7) 0.038(6) 0.062(8) -0.004(6) 0.001(6) -0.019(6)
C66 0.047(7) 0.053(8) 0.060(8) -0.017(6) 0.010(6) -0.025(6)
C67 0.072(10) 0.061(9) 0.077(10) -0.013(7) 0.012(8) -0.038(8)
C68 0.086(12) 0.076(11) 0.112(15) -0.023(10) 0.014(11) -0.051(10)
C69 0.088(12) 0.089(13) 0.117(16) -0.041(11) -0.001(11) -0.056(10)
C70 0.072(10) 0.081(11) 0.080(11) -0.030(9) -0.002(8) -0.043(9)
C71 0.057(8) 0.055(8) 0.056(8) 0.001(6) -0.003(7) -0.021(7)
C72 0.077(10) 0.049(8) 0.083(12) 0.009(8) -0.009(9) -0.022(8)
C73 0.076(10) 0.041(8) 0.098(13) -0.002(8) -0.002(9) -0.022(7)
C74 0.065(9) 0.053(8) 0.072(10) -0.016(7) 0.001(7) -0.026(7)
C75 0.040(6) 0.048(7) 0.062(8) -0.015(6) 0.007(6) -0.022(6)
C76 0.053(7) 0.049(7) 0.049(7) -0.017(6) 0.007(6) -0.028(6)
C77 0.062(9) 0.063(9) 0.059(9) -0.020(7) 0.014(7) -0.023(7)
C78 0.075(11) 0.079(11) 0.070(11) -0.031(9) 0.024(9) -0.035(9)
C79 0.091(12) 0.094(12) 0.051(9) -0.017(8) 0.013(8) -0.057(10)
C80 0.071(9) 0.076(10) 0.050(8) -0.009(7) 0.001(7) -0.043(8)
C1S 0.173(21) 0.200(23) 0.140(19) -0.058(18) 0.027(17) -0.006(17)
C2S 0.129(16) 0.158(18) 0.135(17) -0.061(15) 0.028(13) -0.062(14)
C3S 0.133(18) 0.212(22) 0.140(18) -0.062(16) 0.015(15) -0.055(16)
C4S 0.177(21) 0.229(24) 0.142(20) -0.052(18) 0.007(17) -0.076(18)
C5S 0.182(21) 0.178(21) 0.128(18) -0.064(16) 0.018(16) -0.057(16)
C6S 0.127(16) 0.223(21) 0.145(18) -0.125(16) 0.048(14) -0.082(15)
C7S 0.265(36) 0.254(36) 0.183(31) -0.036(27) 0.021(28) 0.018(28)
C8S 0.173(20) 0.151(19) 0.158(19) 0.044(16) -0.076(16) -0.049(16)
C9S 0.192(22) 0.155(20) 0.178(22) 0.033(17) -0.067(18) -0.048(17)
C10S 0.181(20) 0.140(18) 0.143(18) 0.020(14) -0.078(17) -0.044(15)
C11S 0.179(21) 0.153(19) 0.147(19) 0.049(16) -0.063(17) -0.051(16)
C12S 0.157(19) 0.130(17) 0.140(18) 0.025(14) -0.054(15) -0.044(14)
C13S 0.188(21) 0.125(17) 0.145(19) 0.012(15) -0.080(17) -0.023(15)
C14S 0.237(42) 0.255(44) 0.194(40) 0.020(34) -0.032(35) -0.034(33)
C14' 0.087(37) 0.153(47) 0.148(47) 0.047(36) -0.001(33) -0.065(34)
C22S 0.134(15) 0.130(16) 0.131(15) -0.030(13) -0.027(12) -0.059(12)
C23S 0.141(26) 0.139(26) 0.137(26) -0.037(20) -0.049(20) -0.045(20)
C24S 0.174(28) 0.147(29) 0.120(27) -0.007(20) -0.030(21) -0.081(22)
C25S 0.150(27) 0.140(27) 0.155(28) -0.044(21) -0.028(21) -0.068(21)
C26S 0.134(15) 0.130(16) 0.131(15) -0.030(13) -0.027(12) -0.059(12)
C28S 0.127(27) 0.193(31) 0.163(30) -0.005(22) -0.030(21) -0.064(22)
C29S 0.194(34) 0.237(36) 0.188(34) -0.051(24) -0.031(23) -0.084(24)
C31S 0.251(43) 0.254(43) 0.246(44) -0.025(25) -0.007(25) -0.104(27)
C32S 0.184(33) 0.220(35) 0.199(35) -0.029(24) -0.048(23) -0.083(24)
C33S 0.131(26) 0.163(28) 0.153(28) -0.023(21) -0.024(21) -0.062(21)
C34S 0.126(33) 0.167(38) 0.199(41) 0.091(32) -0.036(30) -0.063(29)

loop_
_atom_site_label
_atom_site_type_symbol
_atom_site_fract_x
_atom_site_fract_y
_atom_site_fract_z
_atom_site_U_iso_or_equiv
_atom_site_thermal_displace_type
_atom_site_occupancy
_atom_site_calc_flag
_atom_site_refinement_flags
_atom_site_disorder_group
Co1 Co 0.06097(12) 0.72721(12) 0.09050(9) 0.0570(5) Uani 1 d . .
Co2 Co -0.00645(10) 0.68353(10) 0.19143(8) 0.0450(4) Uani 1 d . .
Co3 Co -0.07929(11) 0.63367(11) 0.29700(9) 0.0519(5) Uani 1 d . .
Cl1 Cl 0.1317(3) 0.7725(3) -0.0145(2) 0.0898(13) Uani 1 d . .
Cl2 Cl -0.1494(2) 0.5862(2) 0.3981(2) 0.0663(9) Uani 1 d . .
N1 N -0.0177(8) 0.8403(7) 0.1142(5) 0.058(3) Uani 1 d . .
N2 N -0.1079(7) 0.7874(6) 0.1837(5) 0.050(2) Uani 1 d . .
N3 N -0.1935(7) 0.7302(6) 0.2548(5) 0.051(3) Uani 1 d . .
N4 N 0.1465(7) 0.7179(7) 0.1537(6) 0.056(3) Uani 1 d . .
N5 N 0.0411(6) 0.7274(6) 0.2477(5) 0.047(2) Uani 1 d . .
N6 N -0.0607(6) 0.7232(6) 0.3406(5) 0.046(2) Uani 1 d . .
N7 N -0.0330(8) 0.7297(8) 0.0409(6) 0.065(3) Uani 1 d . .
N8 N -0.0533(7) 0.6405(7) 0.1329(5) 0.052(3) Uani 1 d . .
N9 N -0.0729(7) 0.5527(7) 0.2288(6) 0.055(3) Uani 1 d . .
N10 N 0.1301(7) 0.6083(8) 0.0800(6) 0.063(3) Uani 1 d . .
N11 N 0.0957(7) 0.5803(6) 0.1985(5) 0.052(3) Uani 1 d . .
N12 N 0.0536(7) 0.5570(6) 0.3167(6) 0.052(3) Uani 1 d . .
C1 C 0.0022(12) 0.9045(11) 0.0913(8) 0.077(4) Uani 1 d . .
H1A H 0.0555(12) 0.8942(11) 0.0641(8) 0.093 Uiso 1 calc R .
C2 C -0.0512(13) 0.9839(11) 0.1057(9) 0.088(5) Uani 1 d . .
H2A H -0.0354(13) 1.0264(11) 0.0873(9) 0.105 Uiso 1 calc R .
C3 C -0.1283(12) 0.9992(10) 0.1478(9) 0.080(5) Uani 1 d . .
H3A H -0.1655(12) 1.0526(10) 0.1585(9) 0.096 Uiso 1 calc R .
C4 C -0.1504(10) 0.9365(9) 0.1738(8) 0.066(4) Uani 1 d . .
H4A H -0.2022(10) 0.9465(9) 0.2032(8) 0.079 Uiso 1 calc R .
C5 C -0.0946(9) 0.8560(8) 0.1561(7) 0.056(3) Uani 1 d . .
C6 C -0.1897(8) 0.7908(8) 0.2041(7) 0.050(3) Uani 1 d . .
C7 C -0.2672(9) 0.8495(9) 0.1733(8) 0.065(4) Uani 1 d . .
H7A H -0.2641(9) 0.8884(9) 0.1363(8) 0.078 Uiso 1 calc R .
C8 C -0.3467(10) 0.8487(10) 0.1982(9) 0.074(4) Uani 1 d . .
H8A H -0.3980(10) 0.8877(10) 0.1788(9) 0.089 Uiso 1 calc R .
C9 C -0.3504(10) 0.7900(10) 0.2521(9) 0.071(4) Uani 1 d . .
H9A H -0.4041(10) 0.7899(10) 0.2708(9) 0.085 Uiso 1 calc R .
C10 C -0.2733(9) 0.7319(9) 0.2773(8) 0.064(4) Uani 1 d . .
H10A H -0.2759(9) 0.6909(9) 0.3122(8) 0.077 Uiso 1 calc R .
C11 C 0.2300(10) 0.7030(10) 0.1290(9) 0.076(4) Uani 1 d . .
H11A H 0.2465(10) 0.6970(10) 0.0812(9) 0.092 Uiso 1 calc R .
C12 C 0.2916(10) 0.6961(11) 0.1692(10) 0.085(5) Uani 1 d . .
H12A H 0.3480(10) 0.6876(11) 0.1491(10) 0.102 Uiso 1 calc R .
C13 C 0.2689(10) 0.7019(10) 0.2412(10) 0.076(4) Uani 1 d . .
H13A H 0.3100(10) 0.6974(10) 0.2700(10) 0.091 Uiso 1 calc R .
C14 C 0.1860(9) 0.7144(8) 0.2689(8) 0.060(3) Uani 1 d . .
H14A H 0.1703(9) 0.7177(8) 0.3171(8) 0.072 Uiso 1 calc R .
C15 C 0.1236(8) 0.7221(7) 0.2247(7) 0.049(3) Uani 1 d . .
C16 C -0.0024(8) 0.7540(7) 0.3113(6) 0.047(3) Uani 1 d . .
C17 C 0.0066(8) 0.8124(8) 0.3450(7) 0.056(3) Uani 1 d . .
H17A H 0.0448(8) 0.8352(8) 0.3240(7) 0.067 Uiso 1 calc R .
C18 C -0.0400(9) 0.8354(8) 0.4075(7) 0.060(4) Uani 1 d . .
H18A H -0.0329(9) 0.8728(8) 0.4302(7) 0.072 Uiso 1 calc R .
C19 C -0.0977(9) 0.8030(9) 0.4373(7) 0.063(4) Uani 1 d . .
H19A H -0.1298(9) 0.8177(9) 0.4806(7) 0.076 Uiso 1 calc R .
C20 C -0.1073(8) 0.7489(8) 0.4023(7) 0.059(3) Uani 1 d . .
H20A H -0.1481(8) 0.7287(8) 0.4221(7) 0.071 Uiso 1 calc R .
C21 C -0.0562(12) 0.7777(12) -0.0188(8) 0.087(5) Uani 1 d . .
H21A H -0.0293(12) 0.8125(12) -0.0361(8) 0.104 Uiso 1 calc R .
C22 C -0.1196(15) 0.7782(15) -0.0570(10) 0.117(7) Uani 1 d . .
H22A H -0.1353(15) 0.8130(15) -0.0987(10) 0.140 Uiso 1 calc R .
C23 C -0.1592(15) 0.7246(15) -0.0308(11) 0.117(8) Uani 1 d . .
H23A H -0.1999(15) 0.7216(15) -0.0556(11) 0.141 Uiso 1 calc R .
C24 C -0.1367(11) 0.6782(11) 0.0308(8) 0.082(5) Uani 1 d . .
H24A H -0.1640(11) 0.6441(11) 0.0496(8) 0.099 Uiso 1 calc R .
C25 C -0.0731(9) 0.6796(9) 0.0679(7) 0.061(4) Uani 1 d . .
C26 C -0.0598(8) 0.5685(9) 0.1571(7) 0.057(3) Uani 1 d . .
C27 C -0.0486(11) 0.5086(10) 0.1139(9) 0.076(4) Uani 1 d . .
H27A H -0.0381(11) 0.5183(10) 0.0652(9) 0.092 Uiso 1 calc R .
C28 C -0.0529(12) 0.4370(11) 0.1424(11) 0.092(6) Uani 1 d . .
H28A H -0.0477(12) 0.3988(11) 0.1135(11) 0.111 Uiso 1 calc R .
C29 C -0.0652(12) 0.4216(10) 0.2157(10) 0.085(5) Uani 1 d . .
H29A H -0.0673(12) 0.3726(10) 0.2365(10) 0.102 Uiso 1 calc R .
C30 C -0.0741(10) 0.4796(9) 0.2559(9) 0.070(4) Uani 1 d . .
H30A H -0.0814(10) 0.4686(9) 0.3047(9) 0.084 Uiso 1 calc R .
C31 C 0.1657(10) 0.5817(11) 0.0151(8) 0.078(5) Uani 1 d . .
H31A H 0.1544(10) 0.6202(11) -0.0248(8) 0.093 Uiso 1 calc R .
C32 C 0.2178(12) 0.4996(14) 0.0071(11) 0.099(6) Uani 1 d . .
H32A H 0.2411(12) 0.4830(14) -0.0376(11) 0.119 Uiso 1 calc R .
C33 C 0.2354(12) 0.4414(12) 0.0666(11) 0.095(6) Uani 1 d . .
H33A H 0.2723(12) 0.3859(12) 0.0620(11) 0.114 Uiso 1 calc R .
C34 C 0.1982(10) 0.4663(10) 0.1309(9) 0.077(4) Uani 1 d . .
H34A H 0.2087(10) 0.4279(10) 0.1708(9) 0.092 Uiso 1 calc R .
C35 C 0.1439(9) 0.5501(9) 0.1375(8) 0.058(3) Uani 1 d . .
C36 C 0.1211(8) 0.5426(7) 0.2646(7) 0.052(3) Uani 1 d . .
C37 C 0.2081(9) 0.4998(8) 0.2816(8) 0.064(4) Uani 1 d . .
H37A H 0.2545(9) 0.4898(8) 0.2462(8) 0.076 Uiso 1 calc R .
C38 C 0.2248(11) 0.4727(9) 0.3509(10) 0.073(4) Uani 1 d . .
H38A H 0.2829(11) 0.4445(9) 0.3623(10) 0.088 Uiso 1 calc R .
C39 C 0.1580(11) 0.4864(9) 0.4028(9) 0.070(4) Uani 1 d . .
H39A H 0.1694(11) 0.4677(9) 0.4497(9) 0.084 Uiso 1 calc R .
C40 C 0.0726(10) 0.5289(8) 0.3844(7) 0.061(3) Uani 1 d . .
H40A H 0.0263(10) 0.5386(8) 0.4199(7) 0.073 Uiso 1 calc R .
Co4 Co 0.54062(10) 0.24255(10) 0.34207(9) 0.0452(4) Uani 1 d . .
Co5 Co 0.62806(10) 0.21409(9) 0.43222(8) 0.0403(4) Uani 1 d . .
Co6 Co 0.72341(11) 0.17912(11) 0.52628(9) 0.0533(5) Uani 1 d . .
Cl3 Cl 0.4466(2) 0.2755(2) 0.2489(2) 0.0669(9) Uani 1 d . .
Cl4 Cl 0.8132(2) 0.1453(2) 0.6180(2) 0.0706(10) Uani 1 d . .
N13 N 0.4539(6) 0.2269(6) 0.4186(5) 0.047(2) Uani 1 d . .
N14 N 0.5697(6) 0.1529(6) 0.4871(5) 0.045(2) Uani 1 d . .
N15 N 0.6909(6) 0.0792(6) 0.5500(5) 0.050(2) Uani 1 d . .
N16 N 0.5984(6) 0.1223(6) 0.3370(5) 0.047(2) Uani 1 d . .
N17 N 0.7113(6) 0.1167(6) 0.3915(5) 0.045(2) Uani 1 d . .
N18 N 0.8204(6) 0.1144(6) 0.4494(6) 0.052(3) Uani 1 d . .
N19 N 0.6406(7) 0.2532(6) 0.2797(5) 0.052(3) Uani 1 d . .
N20 N 0.6860(6) 0.2752(6) 0.3776(5) 0.047(2) Uani 1 d . .
N21 N 0.7357(7) 0.2856(7) 0.4778(6) 0.056(3) Uani 1 d . .
N22 N 0.4962(6) 0.3581(6) 0.3600(5) 0.049(2) Uani 1 d . .
N23 N 0.5418(6) 0.3114(6) 0.4715(5) 0.045(2) Uani 1 d . .
N24 N 0.6005(7) 0.2567(6) 0.5781(5) 0.052(3) Uani 1 d . .
C41 C 0.3666(8) 0.2648(8) 0.4122(8) 0.057(3) Uani 1 d . .
H41A H 0.3472(8) 0.2956(8) 0.3696(8) 0.068 Uiso 1 calc R .
C42 C 0.3048(9) 0.2600(10) 0.4655(9) 0.073(4) Uani 1 d . .
H42A H 0.2450(9) 0.2874(10) 0.4592(9) 0.087 Uiso 1 calc R .
C43 C 0.3328(9) 0.2142(10) 0.5280(9) 0.079(5) Uani 1 d . .
H43A H 0.2919(9) 0.2104(10) 0.5648(9) 0.095 Uiso 1 calc R .
C44 C 0.4206(9) 0.1741(9) 0.5363(8) 0.064(4) Uani 1 d . .
H44A H 0.4401(9) 0.1419(9) 0.5784(8) 0.077 Uiso 1 calc R .
C45 C 0.4817(8) 0.1819(7) 0.4805(7) 0.047(3) Uani 1 d . .
C46 C 0.6162(8) 0.0831(7) 0.5292(6) 0.046(3) Uani 1 d . .
C47 C 0.5960(9) 0.0149(8) 0.5461(8) 0.062(4) Uani 1 d . .
H47A H 0.5438(9) 0.0183(8) 0.5339(8) 0.075 Uiso 1 calc R .
C48 C 0.6537(11) -0.0559(9) 0.5804(8) 0.077(4) Uani 1 d . .
H48A H 0.6405(11) -0.1010(9) 0.5917(8) 0.092 Uiso 1 calc R .
C49 C 0.7319(11) -0.0619(10) 0.5989(9) 0.079(5) Uani 1 d . .
H49A H 0.7724(11) -0.1106(10) 0.6212(9) 0.095 Uiso 1 calc R .
C50 C 0.7467(9) 0.0074(9) 0.5829(7) 0.066(4) Uani 1 d . .
H50A H 0.7985(9) 0.0045(9) 0.5956(7) 0.080 Uiso 1 calc R .
C51 C 0.5571(9) 0.0845(9) 0.3133(7) 0.059(3) Uani 1 d . .
H51A H 0.5009(9) 0.1168(9) 0.2989(7) 0.071 Uiso 1 calc R .
C52 C 0.5939(10) 0.0012(9) 0.3095(8) 0.067(4) Uani 1 d . .
H52A H 0.5639(10) -0.0226(9) 0.2923(8) 0.080 Uiso 1 calc R .
C53 C 0.6769(10) -0.0466(8) 0.3319(7) 0.063(4) Uani 1 d . .
H53A H 0.7034(10) -0.1033(8) 0.3298(7) 0.076 Uiso 1 calc R .
C54 C 0.7201(8) -0.0106(8) 0.3572(7) 0.052(3) Uani 1 d . .
H54A H 0.7760(8) -0.0427(8) 0.3723(7) 0.063 Uiso 1 calc R .
C55 C 0.6795(8) 0.0751(7) 0.3602(6) 0.046(3) Uani 1 d . .
C56 C 0.8002(8) 0.0910(7) 0.3945(7) 0.048(3) Uani 1 d . .
C57 C 0.8665(9) 0.0500(8) 0.3427(8) 0.063(4) Uani 1 d . .
H57A H 0.8523(9) 0.0355(8) 0.3041(8) 0.075 Uiso 1 calc R .
C58 C 0.9525(9) 0.0314(9) 0.3494(10) 0.077(5) Uani 1 d . .
H58A H 0.9970(9) 0.0033(9) 0.3158(10) 0.092 Uiso 1 calc R .
C59 C 0.9724(10) 0.0542(10) 0.4052(10) 0.079(5) Uani 1 d . .
H59A H 1.0306(10) 0.0415(10) 0.4104(10) 0.094 Uiso 1 calc R .
C60 C 0.9056(9) 0.0960(10) 0.4533(9) 0.071(4) Uani 1 d . .
H60A H 0.9196(9) 0.1127(10) 0.4907(9) 0.085 Uiso 1 calc R .
C61 C 0.6550(9) 0.2376(9) 0.2114(7) 0.063(4) Uani 1 d . .
H61A H 0.6160(9) 0.2240(9) 0.1940(7) 0.076 Uiso 1 calc R .
C62 C 0.7239(11) 0.2410(10) 0.1676(8) 0.077(4) Uani 1 d . .
H62A H 0.7317(11) 0.2302(10) 0.1210(8) 0.092 Uiso 1 calc R .
C63 C 0.7830(11) 0.2608(10) 0.1931(8) 0.078(5) Uani 1 d . .
H63A H 0.8303(11) 0.2641(10) 0.1636(8) 0.094 Uiso 1 calc R .
C64 C 0.7710(9) 0.2753(9) 0.2615(8) 0.066(4) Uani 1 d . .
H64A H 0.8105(9) 0.2882(9) 0.2789(8) 0.079 Uiso 1 calc R .
C65 C 0.6989(8) 0.2710(7) 0.3067(7) 0.050(3) Uani 1 d . .
C66 C 0.7178(8) 0.3163(8) 0.4096(7) 0.052(3) Uani 1 d . .
C67 C 0.7263(10) 0.3881(9) 0.3785(8) 0.068(4) Uani 1 d . .
H67A H 0.7130(10) 0.4089(9) 0.3323(8) 0.082 Uiso 1 calc R .
C68 C 0.7544(11) 0.4275(11) 0.4168(11) 0.086(5) Uani 1 d . .
H68A H 0.7615(11) 0.4743(11) 0.3965(11) 0.104 Uiso 1 calc R .
C69 C 0.7719(11) 0.3957(11) 0.4865(11) 0.089(5) Uani 1 d . .
H69A H 0.7907(11) 0.4214(11) 0.5135(11) 0.106 Uiso 1 calc R .
C70 C 0.7612(10) 0.3266(10) 0.5147(9) 0.072(4) Uani 1 d . .
H70A H 0.7719(10) 0.3068(10) 0.5616(9) 0.086 Uiso 1 calc R .
C71 C 0.4670(9) 0.4203(8) 0.3065(7) 0.059(3) Uani 1 d . .
H71A H 0.4709(9) 0.4062(8) 0.2615(7) 0.071 Uiso 1 calc R .
C72 C 0.4323(10) 0.5021(9) 0.3155(9) 0.073(4) Uani 1 d D .
H72A H 0.4126(10) 0.5427(9) 0.2777(9) 0.088 Uiso 1 calc R .
C73 C 0.4273(10) 0.5227(9) 0.3827(9) 0.074(4) Uani 1 d . .
H73A H 0.4033(10) 0.5778(9) 0.3907(9) 0.089 Uiso 1 calc R .
C74 C 0.4581(9) 0.4611(8) 0.4372(8) 0.063(4) Uani 1 d . .
H74A H 0.4537(9) 0.4749(8) 0.4824(8) 0.076 Uiso 1 calc R .
C75 C 0.4961(8) 0.3776(8) 0.4256(7) 0.049(3) Uani 1 d . .
C76 C 0.5299(8) 0.3113(7) 0.5433(7) 0.048(3) Uani 1 d . .
C77 C 0.4495(9) 0.3591(9) 0.5810(8) 0.063(4) Uani 1 d . .
H77A H 0.4004(9) 0.3949(9) 0.5574(8) 0.076 Uiso 1 calc R .
C78 C 0.4452(11) 0.3518(10) 0.6533(9) 0.075(4) Uani 1 d . .
H78A H 0.3934(11) 0.3844(10) 0.6788(9) 0.090 Uiso 1 calc R .
C79 C 0.5164(11) 0.2969(11) 0.6881(8) 0.074(4) Uani 1 d . .
H79A H 0.5134(11) 0.2919(11) 0.7371(8) 0.088 Uiso 1 calc R .
C80 C 0.5921(10) 0.2494(9) 0.6498(7) 0.062(4) Uani 1 d . .
H80A H 0.6397(10) 0.2106(9) 0.6738(7) 0.075 Uiso 1 calc R .
C1S C -0.4181(5) 0.6510(7) 0.1072(5) 0.199(14) Uani 1 d GU .
C2S C -0.4300(5) 0.5797(7) 0.1284(5) 0.140(9) Uani 1 d GDU .
C3S C -0.3721(5) 0.5156(7) 0.1716(5) 0.167(11) Uani 1 d GU .
C4S C -0.3024(5) 0.5227(6) 0.1936(4) 0.186(13) Uani 1 d GU .
C5S C -0.2905(6) 0.5940(6) 0.1724(4) 0.169(12) Uani 1 d GU .
C6S C -0.3484(6) 0.6581(6) 0.1292(5) 0.157(10) Uani 1 d GDU .
C7S C -0.4762(6) 0.7139(7) 0.0632(5) 0.287(22) Uani 1 d GDU .
C8S C 0.0107(7) 0.2573(6) 0.3683(5) 0.170(11) Uani 1 d GU .
C9S C 0.0464(7) 0.2126(6) 0.3134(5) 0.186(13) Uani 1 d GU .
C10S C 0.1124(6) 0.2127(5) 0.2721(5) 0.162(11) Uani 1 d GU .
C11S C 0.1542(6) 0.2659(6) 0.2822(5) 0.170(12) Uani 1 d GU .
C12S C 0.1214(7) 0.3133(6) 0.3364(5) 0.150(10) Uani 1 d GU .
C13S C 0.0513(7) 0.3102(7) 0.3782(4) 0.165(11) Uani 1 d GU .
C14S C 0.0104(8) 0.3570(8) 0.4371(4) 0.261(27) Uani 0.70 d PGU 1
C14' C 0.2157(6) 0.2662(6) 0.2507(5) 0.134(28) Uani 0.30 d PGU 2
C15S C 0.1625(8) -0.0446(5) 0.1824(9) 0.209(29) Uiso 0.50 d PG .
C16S C 0.1885(8) -0.0270(5) 0.0957(9) 0.191(25) Uiso 0.50 d PG .
C17S C 0.2524(8) -0.0871(6) 0.0382(10) 0.235(33) Uiso 0.50 d PG .
C18S C 0.2880(8) -0.0408(7) -0.0153(9) 0.176(23) Uiso 0.50 d PG .
C19S C 0.3453(9) -0.1373(8) -0.0448(11) 0.187(25) Uiso 0.50 d PG .
C20S C 0.3977(8) -0.0992(9) -0.0947(10) 0.204(28) Uiso 0.50 d PG .
C21S C 0.4944(7) 0.4634(10) 0.0321(10) 0.136(18) Uiso 0.50 d PG .
C22S C 0.4182(8) 0.5357(10) 0.0163(10) 0.128(9) Uani 0.50 d PGDU .
C23S C 0.4224(9) 0.5941(11) -0.0394(11) 0.138(17) Uani 0.50 d PGU .
C24S C 0.5028(9) 0.5802(12) -0.0794(11) 0.142(19) Uani 0.50 d PGU .
C25S C 0.5790(9) 0.5079(12) -0.0636(11) 0.141(18) Uani 0.50 d PGU .
C26S C 0.5748(8) 0.4495(12) -0.0079(11) 0.128(9) Uani 0.50 d PGDU .
C27S C 0.4616(7) 0.4252(9) 0.0898(9) 0.257(44) Uiso 0.50 d PGD .
C28S C 0.3921(7) -0.0023(6) 0.1886(8) 0.163(21) Uani 0.50 d PGU .
C29S C 0.4052(6) -0.0079(6) 0.1161(9) 0.205(27) Uani 0.50 d PGU .
C30S C 0.4101(6) 0.0575(7) 0.0689(8) 0.283(44) Uiso 0.50 d PG .
C31S C 0.4018(5) 0.1285(7) 0.0942(7) 0.255(37) Uani 0.50 d PGU .
C32S C 0.3886(5) 0.1342(7) 0.1668(7) 0.199(27) Uani 0.50 d PGU .
C33S C 0.3838(6) 0.0688(6) 0.2139(8) 0.148(18) Uani 0.50 d PGU .
C34S C 0.3921(7) -0.0594(6) 0.2231(9) 0.176(23) Uani 0.50 d PGU .

loop_
_atom_type_symbol
_atom_type_description
_atom_type_scat_dispersion_real
_atom_type_scat_dispersion_imag
_atom_type_scat_source
C C 0.0033 0.0016 'International Tables Vol C Tables 4.2.6.8 and 6.1.1.4'
H H 0.0000 0.0000 'International Tables Vol C Tables 4.2.6.8 and 6.1.1.4'
N N 0.0061 0.0033 'International Tables Vol C Tables 4.2.6.8 and 6.1.1.4'
Cl Cl 0.1484 0.1585 'International Tables Vol C Tables 4.2.6.8 and 6.1.1.4'
Co Co 0.3494 0.9721 'International Tables Vol C Tables 4.2.6.8 and 6.1.1.4'

loop_
_geom_angle_atom_site_label_1
_geom_angle_atom_site_label_2
_geom_angle_atom_site_label_3
_geom_angle
_geom_angle_site_symmetry_1
_geom_angle_site_symmetry_3
_geom_angle_publ_flag
Co1 Co2 Co3 178.03(9) . . y
Co2 Co1 Cl1 179.8(2) . . y
Cl2 Co3 Co2 179.85(11) . . y
N1 Co1 N7 89.3(5) . . y
N1 Co1 N4 90.5(4) . . y
N1 Co1 N10 171.0(5) . . y
N7 Co1 N4 170.9(5) . . y
N10 Co1 N4 89.0(5) . . y
N7 Co1 N10 89.8(5) . . y
N5 Co2 N2 89.6(4) . . y
N2 Co2 N8 90.3(4) . . y
N11 Co2 N2 179.3(4) . . y
N5 Co2 N8 178.7(4) . . y
N11 Co2 N5 90.2(4) . . y
N11 Co2 N8 90.0(4) . . y
N3 Co3 N6 88.5(4) . . y
N9 Co3 N3 92.0(4) . . y
N12 Co3 N3 162.2(4) . . y
N9 Co3 N6 162.7(4) . . y
N12 Co3 N6 84.2(4) . . y
N9 Co3 N12 90.2(4) . . y
N1 Co1 Cl1 94.1(3) . . y
N4 Co1 Cl1 94.9(3) . . y
N7 Co1 Cl1 94.2(4) . . y
N10 Co1 Cl1 94.9(4) . . y
N3 Co3 Cl2 98.3(3) . . y
N6 Co3 Cl2 99.2(3) . . y
N9 Co3 Cl2 97.8(3) . . y
N12 Co3 Cl2 98.9(3) . . y
N1 Co1 Co2 86.0(3) . . ?
N7 Co1 Co2 86.0(3) . . ?
N10 Co1 Co2 85.0(3) . . ?
N4 Co1 Co2 84.9(3) . . ?
N11 Co2 Co1 89.9(3) . . ?
N5 Co2 Co1 90.1(3) . . ?
N2 Co2 Co1 89.5(3) . . ?
N8 Co2 Co1 88.6(3) . . ?
N11 Co2 Co3 89.5(3) . . ?
N5 Co2 Co3 91.8(3) . . ?
N2 Co2 Co3 91.1(3) . . ?
N8 Co2 Co3 89.5(3) . . ?
N9 Co3 Co2 82.2(3) . . ?
N12 Co3 Co2 81.3(3) . . ?
N3 Co3 Co2 81.5(3) . . ?
N6 Co3 Co2 80.8(3) . . ?
C1 N1 C5 117.2(12) . . ?
C1 N1 Co1 122.3(10) . . ?
C5 N1 Co1 120.4(9) . . ?
C6 N2 C5 122.9(11) . . ?
C6 N2 Co2 119.5(9) . . ?
C5 N2 Co2 117.6(9) . . ?
C10 N3 C6 118.0(12) . . ?
C10 N3 Co3 119.5(10) . . ?
C6 N3 Co3 122.5(8) . . ?
C11 N4 C15 117.9(12) . . ?
C11 N4 Co1 121.1(10) . . ?
C15 N4 Co1 120.9(8) . . ?
C15 N5 C16 123.0(10) . . ?
C15 N5 Co2 116.5(8) . . ?
C16 N5 Co2 120.1(8) . . ?
C20 N6 C16 118.1(11) . . ?
C20 N6 Co3 118.1(9) . . ?
C16 N6 Co3 123.8(8) . . ?
C21 N7 C25 119.6(13) . . ?
C21 N7 Co1 120.9(12) . . ?
C25 N7 Co1 119.5(9) . . ?
C25 N8 C26 122.6(11) . . ?
C25 N8 Co2 118.7(9) . . ?
C26 N8 Co2 118.6(8) . . ?
C30 N9 C26 118.7(12) . . ?
C30 N9 Co3 119.7(10) . . ?
C26 N9 Co3 121.4(9) . . ?
C31 N10 C35 118.0(13) . . ?
C31 N10 Co1 121.1(11) . . ?
C35 N10 Co1 121.0(8) . . ?
C35 N11 C36 123.0(11) . . ?
C35 N11 Co2 118.2(9) . . ?
C36 N11 Co2 118.7(8) . . ?
C40 N12 C36 118.9(12) . . ?
C40 N12 Co3 118.6(9) . . ?
C36 N12 Co3 122.1(9) . . ?
N1 C1 C2 124.0(16) . . ?
C1 C2 C3 118.4(16) . . ?
C4 C3 C2 120.0(15) . . ?
C3 C4 C5 119.7(15) . . ?
N1 C5 N2 115.1(12) . . ?
N1 C5 C4 120.6(13) . . ?
N2 C5 C4 124.1(13) . . ?
N3 C6 N2 116.0(11) . . ?
N3 C6 C7 120.0(12) . . ?
N2 C6 C7 123.9(13) . . ?
C8 C7 C6 119.6(15) . . ?
C7 C8 C9 119.8(15) . . ?
C10 C9 C8 118.4(14) . . ?
N3 C10 C9 124.0(15) . . ?
N4 C11 C12 124.1(15) . . ?
C11 C12 C13 118.6(14) . . ?
C14 C13 C12 119.2(14) . . ?
C13 C14 C15 120.1(14) . . ?
N4 C15 N5 114.9(11) . . ?
N4 C15 C14 119.9(11) . . ?
N5 C15 C14 125.0(12) . . ?
N6 C16 N5 115.4(10) . . ?
N6 C16 C17 119.8(11) . . ?
N5 C16 C17 124.7(11) . . ?
C18 C17 C16 120.3(13) . . ?
C17 C18 C19 119.5(12) . . ?
C20 C19 C18 118.7(12) . . ?
N6 C20 C19 123.5(13) . . ?
N7 C21 C22 122.4(18) . . ?
C21 C22 C23 118.3(18) . . ?
C24 C23 C22 118.4(17) . . ?
C23 C24 C25 121.7(17) . . ?
N8 C25 N7 115.5(12) . . ?
N8 C25 C24 124.7(14) . . ?
N7 C25 C24 119.6(14) . . ?
N8 C26 N9 116.3(11) . . ?
N8 C26 C27 124.6(13) . . ?
N9 C26 C27 119.0(14) . . ?
C28 C27 C26 121.0(16) . . ?
C27 C28 C29 119.0(15) . . ?
C30 C29 C28 118.6(16) . . ?
C29 C30 N9 123.6(16) . . ?
N10 C31 C32 121.9(17) . . ?
C31 C32 C33 119.6(16) . . ?
C34 C33 C32 119.3(17) . . ?
C33 C34 C35 120.1(17) . . ?
N11 C35 N10 114.3(12) . . ?
N11 C35 C34 124.5(14) . . ?
N10 C35 C34 121.0(13) . . ?
N12 C36 N11 114.7(11) . . ?
N12 C36 C37 119.8(13) . . ?
N11 C36 C37 125.1(13) . . ?
C38 C37 C36 119.6(14) . . ?
C39 C38 C37 120.9(15) . . ?
C38 C39 C40 118.3(15) . . ?
N12 C40 C39 122.5(14) . . ?
Co4 Co5 Co6 177.99(9) . . y
Co5 Co4 Cl3 178.57(12) . . y
Cl4 Co6 Co5 179.09(13) . . y
N16 Co4 N13 89.0(4) . . y
N19 Co4 N13 169.8(4) . . y
N22 Co4 N13 90.4(4) . . y
N16 Co4 N19 90.0(4) . . y
N22 Co4 N16 170.2(4) . . y
N22 Co4 N19 88.8(4) . . y
N14 Co5 N17 89.7(4) . . y
N20 Co5 N14 179.9(4) . . y
N14 Co5 N23 89.5(4) . . y
N20 Co5 N17 90.3(4) . . y
N17 Co5 N23 178.1(4) . . y
N20 Co5 N23 90.4(4) . . y
N18 Co6 N15 88.6(4) . . y
N21 Co6 N15 163.6(4) . . y
N15 Co6 N24 90.5(4) . . y
N18 Co6 N21 87.6(4) . . y
N18 Co6 N24 162.3(4) . . y
N21 Co6 N24 88.4(4) . . y
N13 Co4 Cl3 94.3(3) . . y
N16 Co4 Cl3 95.7(3) . . y
N19 Co4 Cl3 95.9(3) . . y
N22 Co4 Cl3 94.1(3) . . y
N15 Co6 Cl4 97.7(3) . . y
N18 Co6 Cl4 98.6(3) . . y
N21 Co6 Cl4 98.7(3) . . y
N24 Co6 Cl4 99.0(3) . . y
N22 Co4 Co5 84.5(3) . . ?
N16 Co4 Co5 85.6(3) . . ?
N19 Co4 Co5 84.6(3) . . ?
N13 Co4 Co5 85.1(3) . . ?
N20 Co5 Co4 90.3(3) . . ?
N14 Co5 Co4 89.7(3) . . ?
N17 Co5 Co4 88.7(3) . . ?
N23 Co5 Co4 89.6(3) . . ?
N20 Co5 Co6 90.2(3) . . ?
N14 Co5 Co6 89.8(3) . . ?
N17 Co5 Co6 89.3(3) . . ?
N23 Co5 Co6 92.4(3) . . ?
N18 Co6 Co5 82.1(3) . . ?
N21 Co6 Co5 81.9(3) . . ?
N15 Co6 Co5 81.8(3) . . ?
N24 Co6 Co5 80.3(3) . . ?
C41 N13 C45 118.2(11) . . ?
C41 N13 Co4 121.7(9) . . ?
C45 N13 Co4 120.0(8) . . ?
C46 N14 C45 123.4(10) . . ?
C46 N14 Co5 119.9(8) . . ?
C45 N14 Co5 116.7(8) . . ?
C50 N15 C46 118.2(12) . . ?
C50 N15 Co6 120.1(9) . . ?
C46 N15 Co6 121.6(8) . . ?
C51 N16 C55 118.6(11) . . ?
C51 N16 Co4 121.0(9) . . ?
C55 N16 Co4 120.4(8) . . ?
C55 N17 C56 122.7(10) . . ?
C55 N17 Co5 117.8(7) . . ?
C56 N17 Co5 119.6(8) . . ?
C60 N18 C56 118.2(12) . . ?
C60 N18 Co6 119.9(10) . . ?
C56 N18 Co6 121.9(8) . . ?
C61 N19 C65 119.5(11) . . ?
C61 N19 Co4 120.2(9) . . ?
C65 N19 Co4 120.1(8) . . ?
C65 N20 C66 122.7(10) . . ?
C65 N20 Co5 116.7(8) . . ?
C66 N20 Co5 120.5(8) . . ?
C70 N21 C66 118.2(12) . . ?
C70 N21 Co6 119.7(10) . . ?
C66 N21 Co6 122.1(8) . . ?
C71 N22 C75 118.9(11) . . ?
C71 N22 Co4 120.2(9) . . ?
C75 N22 Co4 120.9(8) . . ?
C75 N23 C76 123.9(10) . . ?
C75 N23 Co5 117.5(8) . . ?
C76 N23 Co5 118.6(8) . . ?
C76 N24 C80 118.6(11) . . ?
C76 N24 Co6 123.5(8) . . ?
C80 N24 Co6 117.9(9) . . ?
N13 C41 C42 123.2(13) . . ?
C43 C42 C41 118.7(13) . . ?
C44 C43 C42 119.9(14) . . ?
C43 C44 C45 119.4(14) . . ?
N13 C45 N14 115.7(11) . . ?
N13 C45 C44 120.6(11) . . ?
N14 C45 C44 123.4(12) . . ?
N14 C46 N15 115.1(11) . . ?
N14 C46 C47 124.4(11) . . ?
N15 C46 C47 120.2(11) . . ?
C48 C47 C46 119.4(13) . . ?
C47 C48 C49 120.9(15) . . ?
C50 C49 C48 117.1(14) . . ?
N15 C50 C49 124.1(14) . . ?
N16 C51 C52 123.2(13) . . ?
C51 C52 C53 118.2(13) . . ?
C54 C53 C52 120.2(12) . . ?
C53 C54 C55 119.5(12) . . ?
N16 C55 N17 114.6(10) . . ?
N16 C55 C54 120.3(11) . . ?
N17 C55 C54 124.8(11) . . ?
N18 C56 N17 114.8(10) . . ?
N18 C56 C57 120.4(12) . . ?
N17 C56 C57 124.6(12) . . ?
C58 C57 C56 119.5(14) . . ?
C59 C58 C57 119.9(14) . . ?
C58 C59 C60 118.8(14) . . ?
N18 C60 C59 123.2(15) . . ?
C62 C61 N19 122.5(14) . . ?
C61 C62 C63 119.3(14) . . ?
C64 C63 C62 119.3(14) . . ?
C63 C64 C65 120.7(15) . . ?
N20 C65 N19 115.5(11) . . ?
N20 C65 C64 125.6(12) . . ?
N19 C65 C64 118.6(12) . . ?
N21 C66 N20 114.6(11) . . ?
N21 C66 C67 120.8(12) . . ?
N20 C66 C67 124.4(13) . . ?
C68 C67 C66 119.8(16) . . ?
C67 C68 C69 118.7(16) . . ?
C70 C69 C68 119.4(15) . . ?
N21 C70 C69 123.1(16) . . ?
N22 C71 C72 123.5(13) . . ?
C71 C72 C73 118.0(14) . . ?
C74 C73 C72 119.6(14) . . ?
C73 C74 C75 120.9(14) . . ?
N23 C75 N22 114.2(10) . . ?
N23 C75 C74 126.6(12) . . ?
N22 C75 C74 118.9(12) . . ?
N24 C76 N23 115.1(10) . . ?
N24 C76 C77 120.6(12) . . ?
N23 C76 C77 124.2(12) . . ?
C78 C77 C76 118.6(14) . . ?
C79 C78 C77 120.6(14) . . ?
C78 C79 C80 119.0(14) . . ?
N24 C80 C79 122.5(14) . . ?
C7S C1S C2S 118.9 . . ?
C7S C1S C6S 121.1 . . ?
C2S C1S C6S 120.0 . . ?
C1S C2S C3S 120.0 . . ?
C2S C3S C4S 120.0 . . ?
C5S C4S C3S 120.0 . . ?
C4S C5S C6S 120.0 . . ?
C5S C6S C1S 120.0 . . ?
C9S C8S C13S 115.7 . . ?
C10S C9S C8S 124.2 . . ?
C9S C10S C11S 120.3 . . ?
C14' C11S C12S 116.0 . . ?
C14' C11S C10S 124.9 . . ?
C12S C11S C10S 118.9 . . ?
C13S C12S C11S 117.7 . . ?
C12S C13S C14S 123.3 . . ?
C12S C13S C8S 123.2 . . ?
C14S C13S C8S 113.5 . . ?
C17S C16S C15S 132.2 . . ?
C18S C17S C16S 108.6 . . ?
C17S C18S C19S 80.7 . . ?
C20S C19S C18S 85.2 . . ?
C24S C21S C25S 74.4(17) 2_665 2_665 ?
C24S C21S C23S 69.0(17) 2_665 2_665 ?
C25S C21S C23S 142.5(29) 2_665 2_665 ?
C24S C21S C27S 23.2(11) 2_665 . ?
C25S C21S C27S 52.8(13) 2_665 . ?
C23S C21S C27S 91.8(13) 2_665 . ?
C24S C21S C26S 116.1(12) 2_665 . ?
C25S C21S C26S 166.8(13) 2_665 . ?
C23S C21S C26S 47.1(14) 2_665 . ?
C27S C21S C26S 138.7 . . ?
C24S C21S C22S 123.2(13) 2_665 . ?
C25S C21S C22S 48.8(14) 2_665 . ?
C23S C21S C22S 165.6(12) 2_665 . ?
C27S C21S C22S 101.1 . . ?
C26S C21S C22S 120.1 . . ?
C24S C21S C26S 133.3(25) 2_665 2_665 ?
C25S C21S C26S 59.6(13) 2_665 2_665 ?
C23S C21S C26S 153.1(17) 2_665 2_665 ?
C27S C21S C26S 112.3(10) . 2_665 ?
C26S C21S C26S 108.6(9) . 2_665 ?
C22S C21S C26S 12.5(7) . 2_665 ?
C24S C21S C22S 123.6(20) 2_665 2_665 ?
C25S C21S C22S 157.1(26) 2_665 2_665 ?
C23S C21S C22S 55.0(8) 2_665 2_665 ?
C27S C21S C22S 146.7(13) . 2_665 ?
C26S C21S C22S 9.8(13) . 2_665 ?
C22S C21S C22S 111.6(13) . 2_665 ?
C26S C21S C22S 99.7(16) 2_665 2_665 ?
C24S C21S C21S 166.7(26) 2_665 2_665 ?
C25S C21S C21S 109.8(21) 2_665 2_665 ?
C23S C21S C21S 104.2(13) 2_665 2_665 ?
C27S C21S C21S 162.2(12) . 2_665 ?
C26S C21S C21S 58.2(10) . 2_665 ?
C22S C21S C21S 62.2(10) . 2_665 ?
C26S C21S C21S 50.5(9) 2_665 2_665 ?
C22S C21S C21S 49.4(7) 2_665 2_665 ?
C26S C22S C25S 145.6(72) 2_665 2_665 ?
C26S C22S C23S 26.3(60) 2_665 . ?
C25S C22S C23S 171.9(14) 2_665 . ?
C26S C22S C21S 106.8(47) 2_665 . ?
C25S C22S C21S 56.8(14) 2_665 . ?
C23S C22S C21S 120.1 . . ?
C26S C22S C21S 42.9(43) 2_665 2_665 ?
C25S C22S C21S 123.6(21) 2_665 2_665 ?
C23S C22S C21S 51.9(12) . 2_665 ?
C21S C22S C21S 68.4(12) . 2_665 ?
C26S C23S C21S 69.0(18) 2_665 2_665 ?
C26S C23S C24S 116.1(14) 2_665 . ?
C21S C23S C24S 47.1(13) 2_665 . ?
C26S C23S C22S 8.1(16) 2_665 . ?
C21S C23S C22S 73.1(12) 2_665 . ?
C24S C23S C22S 119.8 . . ?
C26S C23S C27S 113.9(22) 2_665 2_665 ?
C21S C23S C27S 45.0(7) 2_665 2_665 ?
C24S C23S C27S 3.8(14) . 2_665 ?
C22S C23S C27S 118.0(11) . 2_665 ?
C27S C24S C21S 108.2(46) 2_665 2_665 ?
C27S C24S C23S 167.0(49) 2_665 . ?
C21S C24S C23S 63.9(14) 2_665 . ?
C27S C24S C25S 54.7(36) 2_665 . ?
C21S C24S C25S 56.8(16) 2_665 . ?
C23S C24S C25S 120.1 . . ?
C22S C25S C27S 144.2(35) 2_665 2_665 ?
C22S C25S C21S 74.4(18) 2_665 2_665 ?
C27S C25S C21S 71.1(20) 2_665 2_665 ?
C22S C25S C26S 8.1(18) 2_665 . ?
C27S C25S C26S 142.8(14) 2_665 . ?
C21S C25S C26S 71.7(15) 2_665 . ?
C22S C25S C24S 123.2(15) 2_665 . ?
C27S C25S C24S 23.7(10) 2_665 . ?
C21S C25S C24S 48.8(16) 2_665 . ?
C26S C25S C24S 120.1 . . ?
C22S C26S C23S 145.6(79) 2_665 2_665 ?
C22S C26S C21S 127.3(57) 2_665 . ?
C23S C26S C21S 63.9(12) 2_665 . ?
C22S C26S C25S 26.3(66) 2_665 . ?
C23S C26S C25S 171.9(16) 2_665 . ?
C21S C26S C25S 119.8 . . ?
C22S C26S C21S 60.6(48) 2_665 2_665 ?
C23S C26S C21S 133.3(26) 2_665 2_665 ?
C21S C26S C21S 71.4(9) . 2_665 ?
C25S C26S C21S 48.7(10) . 2_665 ?
C24S C27S C25S 101.5(33) 2_665 2_665 ?
C24S C27S C21S 48.6(32) 2_665 . ?
C25S C27S C21S 56.1(13) 2_665 . ?
C24S C27S C23S 9.2(25) 2_665 2_665 ?
C25S C27S C23S 98.4(16) 2_665 2_665 ?
C21S C27S C23S 43.2(10) . 2_665 ?
C34S C28S C29S 115.1 . . ?
C34S C28S C33S 124.9 . . ?
C29S C28S C33S 120.0 . . ?
C28S C29S C30S 119.7 . . ?
C29S C30S C31S 120.3 . . ?
C32S C31S C30S 120.0 . . ?
C31S C32S C33S 119.7 . . ?
C32S C33S C28S 120.3 . . ?

loop_
_geom_bond_atom_site_label_1
_geom_bond_atom_site_label_2
_geom_bond_distance
_geom_bond_site_symmetry_2
_geom_bond_publ_flag
Co1 Co2 2.310(2) . y
Co2 Co3 2.471(2) . y
Co1 Cl1 2.408(4) . y
Co3 Cl2 2.367(4) . y
Co1 N1 1.974(11) . y
Co1 N4 1.980(11) . y
Co1 N7 1.975(12) . y
Co1 N10 1.976(12) . y
Co2 N2 1.908(10) . y
Co2 N5 1.908(9) . y
Co2 N8 1.919(10) . y
Co2 N11 1.906(10) . y
Co3 N3 2.120(10) . y
Co3 N6 2.120(10) . y
Co3 N9 2.097(10) . y
Co3 N12 2.115(10) . y
N1 C1 1.35(2) . ?
N1 C5 1.36(2) . ?
N2 C6 1.36(2) . ?
N2 C5 1.38(2) . ?
N3 C10 1.35(2) . ?
N3 C6 1.36(2) . ?
N4 C11 1.35(2) . ?
N4 C15 1.368(15) . ?
N5 C15 1.370(15) . ?
N5 C16 1.372(14) . ?
N6 C20 1.349(15) . ?
N6 C16 1.356(15) . ?
N7 C21 1.32(2) . ?
N7 C25 1.36(2) . ?
N8 C25 1.35(2) . ?
N8 C26 1.36(2) . ?
N9 C30 1.36(2) . ?
N9 C26 1.37(2) . ?
N10 C31 1.37(2) . ?
N10 C35 1.37(2) . ?
N11 C35 1.37(2) . ?
N11 C36 1.38(2) . ?
N12 C40 1.36(2) . ?
N12 C36 1.36(2) . ?
C1 C2 1.37(2) . ?
C2 C3 1.37(2) . ?
C3 C4 1.36(2) . ?
C4 C5 1.41(2) . ?
C6 C7 1.42(2) . ?
C7 C8 1.37(2) . ?
C8 C9 1.38(2) . ?
C9 C10 1.37(2) . ?
C11 C12 1.35(2) . ?
C12 C13 1.39(2) . ?
C13 C14 1.36(2) . ?
C14 C15 1.41(2) . ?
C16 C17 1.41(2) . ?
C17 C18 1.35(2) . ?
C18 C19 1.37(2) . ?
C19 C20 1.37(2) . ?
C21 C22 1.40(2) . ?
C22 C23 1.41(3) . ?
C23 C24 1.34(2) . ?
C24 C25 1.40(2) . ?
C26 C27 1.41(2) . ?
C27 C28 1.36(2) . ?
C28 C29 1.39(2) . ?
C29 C30 1.36(2) . ?
C31 C32 1.38(2) . ?
C32 C33 1.39(3) . ?
C33 C34 1.35(2) . ?
C34 C35 1.40(2) . ?
C36 C37 1.39(2) . ?
C37 C38 1.37(2) . ?
C38 C39 1.35(2) . ?
C39 C40 1.38(2) . ?
Co4 Co5 2.312(2) . y
Co5 Co6 2.442(2) . y
Co4 Cl3 2.419(4) . y
Co6 Cl4 2.346(4) . y
Co4 N13 1.997(10) . y
Co4 N16 1.973(10) . y
Co4 N19 1.990(10) . y
Co4 N22 1.966(10) . y
Co5 N14 1.904(10) . y
Co5 N17 1.906(9) . y
Co5 N20 1.895(10) . y
Co5 N23 1.907(9) . y
Co6 N15 2.094(10) . y
Co6 N18 2.093(10) . y
Co6 N21 2.094(11) . y
Co6 N24 2.129(10) . y
N13 C41 1.347(15) . ?
N13 C45 1.35(2) . ?
N14 C46 1.363(14) . ?
N14 C45 1.369(14) . ?
N15 C50 1.35(2) . ?
N15 C46 1.366(14) . ?
N16 C51 1.351(15) . ?
N16 C55 1.359(15) . ?
N17 C55 1.368(14) . ?
N17 C56 1.378(15) . ?
N18 C60 1.35(2) . ?
N18 C56 1.35(2) . ?
N19 C61 1.36(2) . ?
N19 C65 1.37(2) . ?
N20 C65 1.36(2) . ?
N20 C66 1.367(15) . ?
N21 C70 1.35(2) . ?
N21 C66 1.37(2) . ?
N22 C71 1.36(2) . ?
N22 C75 1.37(2) . ?
N23 C75 1.36(2) . ?
N23 C76 1.368(14) . ?
N24 C76 1.36(2) . ?
N24 C80 1.36(2) . ?
C41 C42 1.37(2) . ?
C42 C43 1.37(2) . ?
C43 C44 1.36(2) . ?
C44 C45 1.41(2) . ?
C46 C47 1.41(2) . ?
C47 C48 1.36(2) . ?
C48 C49 1.39(2) . ?
C49 C50 1.37(2) . ?
C51 C52 1.37(2) . ?
C52 C53 1.38(2) . ?
C53 C54 1.37(2) . ?
C54 C55 1.40(2) . ?
C56 C57 1.40(2) . ?
C57 C58 1.37(2) . ?
C58 C59 1.36(2) . ?
C59 C60 1.36(2) . ?
C61 C62 1.35(2) . ?
C62 C63 1.39(2) . ?
C63 C64 1.35(2) . ?
C64 C65 1.41(2) . ?
C66 C67 1.41(2) . ?
C67 C68 1.38(2) . ?
C68 C69 1.39(2) . ?
C69 C70 1.37(2) . ?
C71 C72 1.37(2) . ?
C72 C73 1.39(2) . ?
C73 C74 1.38(2) . ?
C74 C75 1.40(2) . ?
C76 C77 1.41(2) . ?
C77 C78 1.37(2) . ?
C78 C79 1.37(2) . ?
C79 C80 1.37(2) . ?
C1S C7S 1.39 . ?
C1S C2S 1.39 . ?
C1S C6S 1.39 . ?
C2S C3S 1.39 . ?
C3S C4S 1.39 . ?
C4S C5S 1.39 . ?
C5S C6S 1.39 . ?
C8S C9S 1.34 . ?
C8S C13S 1.47 . ?
C9S C10S 1.27 . ?
C10S C11S 1.49 . ?
C11S C14' 1.13 . ?
C11S C12S 1.36 . ?
C12S C13S 1.35 . ?
C13S C14S 1.43 . ?
C15S C16S 1.68 . ?
C16S C17S 1.60 . ?
C17S C18S 1.45 . ?
C18S C19S 1.73 . ?
C19S C20S 1.51 . ?
C21S C24S 1.10(3) 2_665 ?
C21S C25S 1.22(3) 2_665 ?
C21S C23S 1.34(3) 2_665 ?
C21S C27S 1.39 . ?
C21S C26S 1.40 . ?
C21S C22S 1.40 . ?
C21S C26S 1.54(3) 2_665 ?
C21S C22S 1.63(2) 2_665 ?
C21S C21S 1.72(3) 2_665 ?
C22S C26S 0.35(2) 2_665 ?
C22S C25S 1.10(3) 2_665 ?
C22S C23S 1.40 . ?
C22S C21S 1.63(2) 2_665 ?
C23S C26S 1.10(3) 2_665 ?
C23S C21S 1.34(3) 2_665 ?
C23S C24S 1.40 . ?
C23S C27S 1.96(2) 2_665 ?
C24S C27S 0.58(2) 2_665 ?
C24S C21S 1.10(3) 2_665 ?
C24S C25S 1.40 . ?
C25S C22S 1.10(4) 2_665 ?
C25S C27S 1.17(4) 2_665 ?
C25S C21S 1.22(3) 2_665 ?
C25S C26S 1.40 . ?
C26S C22S 0.35(3) 2_665 ?
C26S C23S 1.10(3) 2_665 ?
C26S C21S 1.54(3) 2_665 ?
C27S C24S 0.58(2) 2_665 ?
C27S C25S 1.17(3) 2_665 ?
C27S C23S 1.96(2) 2_665 ?
C28S C34S 1.14 . ?
C28S C29S 1.40 . ?
C28S C33S 1.40 . ?
C29S C30S 1.40 . ?
C30S C31S 1.40 . ?
C31S C32S 1.40 . ?
C32S C33S 1.40 . ?
